data_7122731
loop_
_publ_author_name
'Zhang, Cai-Yan'
'Cao, Ke'
'Xu, Tao-Tao'
'Wu, Ji'
'Jiang, Lin-Hai'
'Yang, Junxiao'

_publ_section_title
;
 A facile approach for synthesis of nido-carborane fused oxazoles via one
 pot deboronation/cyclization of 9-amide-o-carboranes
;
_journal_name_full 'Chemical Communications'
_journal_paper_doi 10.1039/C8CC07728B
_journal_year 2018
_chemical_formula_moiety 'C17 H22 B9 N O'
_chemical_formula_sum 'C17 H22 B9 N O'
_chemical_formula_weight 353.64
_space_group_crystal_system monoclinic
_space_group_IT_number 14
_space_group_name_Hall '-P 2yn'
_space_group_name_H-M_alt 'P 1 21/n 1'
_symmetry_space_group_name_Hall '-P 2yn'
_symmetry_space_group_name_H-M 'P 1 21/n 1'
_atom_sites_solution_hydrogens mixed
_atom_sites_solution_primary direct
_audit_creation_date 2018-04-27
_audit_creation_method
;
Olex2 1.2
(compiled 2018.04.26 svn.r3504 for OlexSys, GUI svn.r5492)
;
_audit_update_record
;
2018-07-02 deposited with the CCDC.
2018-12-12 downloaded from the CCDC.
;
_cell_angle_alpha 90
_cell_angle_beta 113.804(7)
_cell_angle_gamma 90
_cell_formula_units_Z 4
_cell_length_a 8.9207(5)
_cell_length_b 22.1541(9)
_cell_length_c 10.6586(7)
_cell_measurement_reflns_used 1579
_cell_measurement_temperature 292.55(13)
_cell_measurement_theta_max 23.5450
_cell_measurement_theta_min 3.9420
_cell_volume 1927.3(2)
_computing_cell_refinement 'CrysAlisPro 1.171.38.41 (Rigaku OD, 2015)'
_computing_data_collection 'CrysAlisPro 1.171.38.41 (Rigaku OD, 2015)'
_computing_data_reduction 'CrysAlisPro 1.171.38.41 (Rigaku OD, 2015)'
_computing_molecular_graphics 'Olex2 (Dolomanov et al., 2009)'
_computing_publication_material 'Olex2 (Dolomanov et al., 2009)'
_computing_structure_refinement 'ShelXL (Sheldrick, 2015)'
_computing_structure_solution 'ShelXS (Sheldrick, 2008)'
_diffrn_ambient_environment air
_diffrn_ambient_temperature 292.55(13)
_diffrn_detector 'CCD plate'
_diffrn_detector_area_resol_mean 16.0733
_diffrn_detector_type Eos
_diffrn_measured_fraction_theta_full 0.996
_diffrn_measured_fraction_theta_max 0.997
_diffrn_measurement_details
;
List of Runs (angles in degrees, time in seconds):

  # Type    Start    End  Width  t~exp~   \w     \q     \k     \f   Frames
#--------------------------------------------------------------------------
  1  \w    -11.00  73.00   1.50    6.00    --   24.97  77.00  30.00   56
  2  \w    -11.00 100.00   1.50    6.00    --   24.97  77.00 -90.00   74
  3  \w    -12.00  25.50   1.50    6.00    --   24.97  77.00 150.00   25
;
_diffrn_measurement_device 'four-circle diffractometer'
_diffrn_measurement_device_type 'SuperNova, Dual, Cu at zero, Eos'
_diffrn_measurement_method '\w scans'
_diffrn_orient_matrix_type 'CrysAlisPro convention (1999,Acta A55,543-557)'
_diffrn_orient_matrix_UB_11 -0.0028633000
_diffrn_orient_matrix_UB_12 -0.0296145000
_diffrn_orient_matrix_UB_13 -0.0261343000
_diffrn_orient_matrix_UB_21 0.0849824000
_diffrn_orient_matrix_UB_22 0.0015486000
_diffrn_orient_matrix_UB_23 0.0150579000
_diffrn_orient_matrix_UB_31 0.0180315000
_diffrn_orient_matrix_UB_32 -0.0120522000
_diffrn_orient_matrix_UB_33 0.0661642000
_diffrn_radiation_monochromator mirror
_diffrn_radiation_probe x-ray
_diffrn_radiation_type MoK\a
_diffrn_radiation_wavelength 0.71073
_diffrn_reflns_av_R_equivalents 0.0370
_diffrn_reflns_av_unetI/netI 0.0672
_diffrn_reflns_Laue_measured_fraction_full 0.996
_diffrn_reflns_Laue_measured_fraction_max 0.997
_diffrn_reflns_limit_h_max 11
_diffrn_reflns_limit_h_min -8
_diffrn_reflns_limit_k_max 27
_diffrn_reflns_limit_k_min -17
_diffrn_reflns_limit_l_max 5
_diffrn_reflns_limit_l_min -13
_diffrn_reflns_number 6934
_diffrn_reflns_point_group_measured_fraction_full 0.996
_diffrn_reflns_point_group_measured_fraction_max 0.997
_diffrn_reflns_theta_full 25.242
_diffrn_reflns_theta_max 26.016
_diffrn_reflns_theta_min 3.461
_diffrn_source 'micro-focus sealed X-ray tube'
_diffrn_source_type 'SuperNova (Mo) X-ray Source'
_exptl_absorpt_coefficient_mu 0.067
_exptl_absorpt_correction_T_max 1.00000
_exptl_absorpt_correction_T_min 0.91988
_exptl_absorpt_correction_type multi-scan
_exptl_absorpt_process_details
;
CrysAlisPro 1.171.38.41 (Rigaku Oxford Diffraction, 2015)
Empirical absorption correction using spherical harmonics,
 implemented in SCALE3 ABSPACK scaling algorithm.
;
_exptl_crystal_colour 'clear light colourless'
_exptl_crystal_colour_lustre clear
_exptl_crystal_colour_modifier light
_exptl_crystal_colour_primary colourless
_exptl_crystal_density_diffrn 1.219
_exptl_crystal_description block
_exptl_crystal_F_000 736
_exptl_crystal_size_max 0.23
_exptl_crystal_size_mid 0.15
_exptl_crystal_size_min 0.14
_refine_diff_density_max 0.168
_refine_diff_density_min -0.204
_refine_diff_density_rms 0.042
_refine_ls_extinction_method none
_refine_ls_goodness_of_fit_ref 1.026
_refine_ls_hydrogen_treatment mixed
_refine_ls_matrix_type full
_refine_ls_number_parameters 273
_refine_ls_number_reflns 3784
_refine_ls_number_restraints 2
_refine_ls_restrained_S_all 1.027
_refine_ls_R_factor_all 0.1035
_refine_ls_R_factor_gt 0.0620
_refine_ls_shift/su_max 0.000
_refine_ls_shift/su_mean 0.000
_refine_ls_structure_factor_coef Fsqd
_refine_ls_weighting_details 'w=1/[\s^2^(Fo^2^)+(0.0489P)^2^+0.5511P] where P=(Fo^2^+2Fc^2^)/3'
_refine_ls_weighting_scheme calc
_refine_ls_wR_factor_gt 0.1271
_refine_ls_wR_factor_ref 0.1553
_reflns_Friedel_coverage 0.000
_reflns_number_gt 2363
_reflns_number_total 3784
_reflns_threshold_expression 'I > 2\s(I)'
_cod_data_source_file c8cc07728b5.cif
_cod_data_source_block zcy_210
_cod_database_code 7122731
_shelx_shelxl_version_number 2014/7
_shelx_space_group_comment
;
The symmetry employed for this shelxl refinement is uniquely defined
by the following loop, which should always be used as a source of
symmetry information in preference to the above space-group names.
They are only intended as comments.
;
_reflns_odcompleteness_completeness 99.53
_reflns_odcompleteness_iscentric 1
_reflns_odcompleteness_theta 26.32
_olex2_refinement_description
;
1. Fixed Uiso
 At 1.2 times of:
  All B(H) groups, All C(H) groups, All C(H,H) groups
2. Restrained distances
 H1_$1-N1_$1
 0.82 with sigma of 0.01
 H1A_$2-B1_$2
 1 with sigma of 0.01
3.a Secondary CH2 refined with riding coordinates:
 C12(H12A,H12B), C19(H19A,H19B)
3.b Aromatic/amide H refined with riding coordinates:
 C14(H14), C15(H15), C16(H16), C17(H17), C22(H22), C23(H23), C24(H24),
 C25(H25), C26(H26)
3.c Boron cage BH refined with riding coordinates:
 B2(H2), B3(H3), B4(H4), B5(H5)
;
_olex2_date_sample_data_collection 2018-02-02
_olex2_submission_special_instructions 'No special instructions were received'
_oxdiff_exptl_absorpt_empirical_details
;
Empirical correction (ABSPACK) includes:
- Absorption correction using spherical harmonics
- Frame scaling
;
_oxdiff_exptl_absorpt_empirical_full_max 1.184
_oxdiff_exptl_absorpt_empirical_full_min 0.813

loop_
_space_group_symop_operation_xyz
'x, y, z'
'-x+1/2, y+1/2, -z+1/2'
'-x, -y, -z'
'x-1/2, -y-1/2, z-1/2'

loop_
_atom_site_label
_atom_site_type_symbol
_atom_site_fract_x
_atom_site_fract_y
_atom_site_fract_z
_atom_site_U_iso_or_equiv
_atom_site_adp_type
_atom_site_occupancy
_atom_site_site_symmetry_order
_atom_site_calc_flag
_atom_site_refinement_flags_posn
O1 O 0.49674(18) 0.45373(7) 0.23361(17) 0.0400(4) Uani 1 1 d .
N1 N 0.2258(2) 0.45454(9) 0.1100(2) 0.0434(5) Uani 1 1 d D
C7 C 0.5278(3) 0.58050(10) 0.2572(2) 0.0369(6) Uani 1 1 d .
C8 C 0.4509(3) 0.63078(10) 0.3178(3) 0.0394(6) Uani 1 1 d .
C12 C 0.7062(3) 0.59218(12) 0.2811(3) 0.0477(7) Uani 1 1 d .
H12A H 0.7536 0.5558 0.2618 0.057 Uiso 1 1 calc R
H12B H 0.7112 0.6237 0.2197 0.057 Uiso 1 1 calc R
C13 C 0.8023(3) 0.61114(11) 0.4278(3) 0.0460(7) Uani 1 1 d .
C14 C 0.9518(3) 0.58566(12) 0.5080(3) 0.0581(8) Uani 1 1 d .
H14 H 0.9961 0.5560 0.4715 0.070 Uiso 1 1 calc R
C15 C 1.0364(4) 0.60417(15) 0.6430(4) 0.0723(10) Uani 1 1 d .
H15 H 1.1363 0.5865 0.6971 0.087 Uiso 1 1 calc R
C16 C 0.9715(4) 0.64883(15) 0.6964(3) 0.0744(10) Uani 1 1 d .
H16 H 1.0293 0.6619 0.7860 0.089 Uiso 1 1 calc R
C17 C 0.8210(4) 0.67428(13) 0.6174(3) 0.0609(8) Uani 1 1 d .
H17 H 0.7775 0.7041 0.6543 0.073 Uiso 1 1 calc R
C18 C 0.7350(3) 0.65532(11) 0.4830(3) 0.0469(7) Uani 1 1 d .
C19 C 0.5701(3) 0.68120(11) 0.3939(3) 0.0493(7) Uani 1 1 d .
H19A H 0.5818 0.7090 0.3281 0.059 Uiso 1 1 calc R
H19B H 0.5268 0.7035 0.4502 0.059 Uiso 1 1 calc R
C20 C 0.3645(3) 0.42416(11) 0.1554(2) 0.0390(6) Uani 1 1 d .
C21 C 0.3815(3) 0.36075(10) 0.1246(2) 0.0395(6) Uani 1 1 d .
C22 C 0.5327(3) 0.33309(11) 0.1839(3) 0.0515(7) Uani 1 1 d .
H22 H 0.6222 0.3545 0.2449 0.062 Uiso 1 1 calc R
C23 C 0.5517(4) 0.27361(12) 0.1528(3) 0.0573(8) Uani 1 1 d .
H23 H 0.6543 0.2555 0.1917 0.069 Uiso 1 1 calc R
C24 C 0.4200(4) 0.24136(12) 0.0649(3) 0.0571(8) Uani 1 1 d .
H24 H 0.4328 0.2014 0.0446 0.069 Uiso 1 1 calc R
C25 C 0.2694(4) 0.26848(12) 0.0072(3) 0.0583(8) Uani 1 1 d .
H25 H 0.1797 0.2465 -0.0516 0.070 Uiso 1 1 calc R
C26 C 0.2490(3) 0.32786(11) 0.0351(3) 0.0496(7) Uani 1 1 d .
H26 H 0.1465 0.3459 -0.0059 0.060 Uiso 1 1 calc R
B1 B 0.1971(4) 0.59214(13) 0.0841(3) 0.0428(7) Uani 1 1 d D
B2 B 0.1564(3) 0.57290(13) 0.2341(3) 0.0439(7) Uani 1 1 d .
H2 H 0.0318 0.5696 0.2306 0.053 Uiso 1 1 calc R
B3 B 0.2460(3) 0.64288(13) 0.2207(3) 0.0455(7) Uani 1 1 d .
H3 H 0.1783 0.6855 0.2082 0.055 Uiso 1 1 calc R
B4 B 0.3832(4) 0.63283(13) 0.1434(3) 0.0437(7) Uani 1 1 d .
H4 H 0.4087 0.6688 0.0836 0.052 Uiso 1 1 calc R
B5 B 0.3814(3) 0.55745(13) 0.1010(3) 0.0415(7) Uani 1 1 d .
H5 H 0.4037 0.5447 0.0103 0.050 Uiso 1 1 calc R
B6 B 0.2489(3) 0.51948(12) 0.1581(3) 0.0375(7) Uani 1 1 d .
B9 B 0.3275(4) 0.60222(13) 0.3801(3) 0.0419(7) Uani 1 1 d .
H9A H 0.314(3) 0.6226(10) 0.465(2) 0.046(7) Uiso 1 1 d .
H9B H 0.419(3) 0.5488(11) 0.419(3) 0.066(8) Uiso 1 1 d .
B10 B 0.3098(4) 0.52180(13) 0.3391(3) 0.0405(7) Uani 1 1 d .
H10 H 0.267(3) 0.4844(11) 0.387(2) 0.054(7) Uiso 1 1 d .
B11 B 0.4519(3) 0.51588(12) 0.2585(3) 0.0354(6) Uani 1 1 d .
H1A H 0.103(2) 0.5991(9) -0.0089(14) 0.040(6) Uiso 1 1 d D
H1 H 0.1395(19) 0.4363(10) 0.065(2) 0.049(8) Uiso 1 1 d D

loop_
_atom_site_aniso_label
_atom_site_aniso_U_11
_atom_site_aniso_U_22
_atom_site_aniso_U_33
_atom_site_aniso_U_23
_atom_site_aniso_U_13
_atom_site_aniso_U_12
O1 0.0315(9) 0.0338(9) 0.0503(10) -0.0033(8) 0.0120(8) 0.0004(7)
N1 0.0322(12) 0.0390(12) 0.0512(13) -0.0053(11) 0.0089(10) -0.0017(10)
C7 0.0355(13) 0.0367(13) 0.0416(14) -0.0008(11) 0.0187(11) -0.0008(11)
C8 0.0401(14) 0.0322(13) 0.0497(15) -0.0003(11) 0.0220(12) 0.0007(11)
C12 0.0408(14) 0.0467(15) 0.0625(18) -0.0044(14) 0.0278(13) -0.0073(12)
C13 0.0409(14) 0.0361(14) 0.0631(17) 0.0040(13) 0.0232(13) -0.0101(12)
C14 0.0429(15) 0.0444(16) 0.083(2) 0.0138(16) 0.0217(16) -0.0098(13)
C15 0.0519(18) 0.061(2) 0.080(2) 0.0270(19) 0.0015(18) -0.0111(16)
C16 0.077(2) 0.066(2) 0.061(2) 0.0100(18) 0.0078(18) -0.0217(19)
C17 0.070(2) 0.0499(17) 0.0604(19) 0.0004(15) 0.0231(16) -0.0150(15)
C18 0.0469(15) 0.0377(14) 0.0548(16) 0.0002(13) 0.0192(13) -0.0128(12)
C19 0.0511(16) 0.0376(14) 0.0635(17) -0.0084(13) 0.0275(14) -0.0046(13)
C20 0.0335(13) 0.0376(13) 0.0442(14) 0.0014(12) 0.0139(11) -0.0010(11)
C21 0.0401(14) 0.0344(13) 0.0437(14) 0.0002(11) 0.0166(12) 0.0018(11)
C22 0.0459(16) 0.0436(15) 0.0583(17) -0.0045(13) 0.0140(13) 0.0033(13)
C23 0.0612(18) 0.0469(16) 0.0658(19) 0.0029(15) 0.0276(16) 0.0134(15)
C24 0.080(2) 0.0353(15) 0.067(2) -0.0015(14) 0.0412(17) 0.0057(15)
C25 0.069(2) 0.0437(16) 0.0653(19) -0.0121(15) 0.0304(16) -0.0120(15)
C26 0.0459(15) 0.0442(15) 0.0547(17) -0.0051(13) 0.0162(13) -0.0013(13)
B1 0.0386(16) 0.0441(17) 0.0389(16) 0.0056(14) 0.0087(13) 0.0069(14)
B2 0.0343(15) 0.0486(17) 0.0504(18) 0.0036(15) 0.0187(14) 0.0051(13)
B3 0.0424(16) 0.0421(16) 0.0529(19) 0.0061(15) 0.0203(15) 0.0102(14)
B4 0.0496(18) 0.0401(16) 0.0455(17) 0.0079(14) 0.0233(15) 0.0021(14)
B5 0.0427(16) 0.0457(17) 0.0372(15) 0.0053(13) 0.0174(13) 0.0019(14)
B6 0.0321(14) 0.0362(15) 0.0400(16) -0.0023(13) 0.0103(12) -0.0001(12)
B9 0.0434(17) 0.0421(16) 0.0453(17) -0.0028(14) 0.0234(14) 0.0030(14)
B10 0.0373(16) 0.0390(16) 0.0448(17) 0.0059(14) 0.0162(14) -0.0023(13)
B11 0.0293(14) 0.0350(14) 0.0407(15) 0.0012(12) 0.0129(12) 0.0001(12)

loop_
_atom_type_symbol
_atom_type_description
_atom_type_scat_dispersion_real
_atom_type_scat_dispersion_imag
_atom_type_scat_source
C C 0.0033 0.0016 'International Tables Vol C Tables 4.2.6.8 and 6.1.1.4'
H H 0.0000 0.0000 'International Tables Vol C Tables 4.2.6.8 and 6.1.1.4'
B B 0.0013 0.0007 'International Tables Vol C Tables 4.2.6.8 and 6.1.1.4'
N N 0.0061 0.0033 'International Tables Vol C Tables 4.2.6.8 and 6.1.1.4'
O O 0.0106 0.0060 'International Tables Vol C Tables 4.2.6.8 and 6.1.1.4'

loop_
_geom_angle_atom_site_label_1
_geom_angle_atom_site_label_2
_geom_angle_atom_site_label_3
_geom_angle
C20 O1 B11 109.76(18)
C20 N1 B6 112.5(2)
C20 N1 H1 118.5(17)
B6 N1 H1 128.9(18)
C8 C7 B4 60.48(15)
C8 C7 B5 108.59(18)
C8 C7 B11 112.11(19)
C12 C7 C8 114.10(19)
C12 C7 B4 114.8(2)
C12 C7 B5 122.8(2)
C12 C7 B11 124.8(2)
B5 C7 B4 58.76(15)
B11 C7 B4 113.33(19)
B11 C7 B5 65.28(16)
C7 C8 B3 113.35(19)
C7 C8 B4 66.06(16)
C7 C8 B9 111.77(19)
C19 C8 C7 114.12(19)
C19 C8 B3 123.21(19)
C19 C8 B4 115.0(2)
C19 C8 B9 120.5(2)
B4 C8 B3 61.17(16)
B9 C8 B3 64.92(17)
B9 C8 B4 117.1(2)
C7 C12 H12A 109.7
C7 C12 H12B 109.7
H12A C12 H12B 108.2
C13 C12 C7 109.7(2)
C13 C12 H12A 109.7
C13 C12 H12B 109.7
C14 C13 C12 122.1(3)
C14 C13 C18 119.8(3)
C18 C13 C12 118.1(2)
C13 C14 H14 119.8
C13 C14 C15 120.4(3)
C15 C14 H14 119.8
C14 C15 H15 120.1
C16 C15 C14 119.7(3)
C16 C15 H15 120.1
C15 C16 H16 119.8
C15 C16 C17 120.4(3)
C17 C16 H16 119.8
C16 C17 H17 120.0
C16 C17 C18 120.0(3)
C18 C17 H17 120.0
C13 C18 C19 118.5(2)
C17 C18 C13 119.6(3)
C17 C18 C19 121.9(3)
C8 C19 H19A 109.6
C8 C19 H19B 109.6
C18 C19 C8 110.4(2)
C18 C19 H19A 109.6
C18 C19 H19B 109.6
H19A C19 H19B 108.1
O1 C20 N1 116.6(2)
O1 C20 C21 118.3(2)
N1 C20 C21 125.1(2)
C22 C21 C20 119.6(2)
C22 C21 C26 119.0(2)
C26 C21 C20 121.4(2)
C21 C22 H22 119.9
C21 C22 C23 120.2(3)
C23 C22 H22 119.9
C22 C23 H23 119.8
C24 C23 C22 120.3(3)
C24 C23 H23 119.8
C23 C24 H24 120.2
C25 C24 C23 119.5(3)
C25 C24 H24 120.2
C24 C25 H25 119.6
C24 C25 C26 120.9(3)
C26 C25 H25 119.6
C21 C26 H26 120.0
C25 C26 C21 120.0(3)
C25 C26 H26 120.0
B2 B1 H1A 120.5(13)
B3 B1 B2 59.52(17)
B3 B1 B4 59.46(16)
B3 B1 B5 106.7(2)
B3 B1 B6 106.3(2)
B3 B1 H1A 122.8(12)
B4 B1 B2 107.2(2)
B4 B1 B6 105.42(19)
B4 B1 H1A 123.9(13)
B5 B1 B2 108.45(19)
B5 B1 B4 58.74(16)
B5 B1 B6 59.42(15)
B5 B1 H1A 122.4(13)
B6 B1 B2 60.42(16)
B6 B1 H1A 122.3(12)
B1 B2 H2 122.8
B3 B2 B1 58.09(16)
B3 B2 H2 122.4
B3 B2 B6 103.5(2)
B3 B2 B9 60.26(16)
B3 B2 B10 110.4(2)
B6 B2 B1 58.25(16)
B6 B2 H2 125.4
B9 B2 B1 105.9(2)
B9 B2 H2 122.9
B9 B2 B6 104.00(19)
B10 B2 B1 109.0(2)
B10 B2 H2 119.3
B10 B2 B6 59.50(16)
B10 B2 B9 61.24(16)
C8 B3 B1 104.4(2)
C8 B3 B2 102.64(19)
C8 B3 H3 127.2
C8 B3 B4 59.07(15)
C8 B3 B9 55.02(15)
B1 B3 B2 62.39(17)
B1 B3 H3 120.7
B1 B3 B9 109.5(2)
B2 B3 H3 121.1
B2 B3 B9 60.66(17)
B4 B3 B1 60.77(17)
B4 B3 B2 110.5(2)
B4 B3 H3 120.6
B4 B3 B9 106.8(2)
B9 B3 H3 122.5
C7 B4 H4 126.8
C8 B4 C7 53.46(13)
C8 B4 B1 104.1(2)
C8 B4 B3 59.76(16)
C8 B4 H4 125.8
C8 B4 B5 102.75(19)
B1 B4 C7 103.16(19)
B1 B4 H4 123.1
B3 B4 C7 102.33(19)
B3 B4 B1 59.77(17)
B3 B4 H4 122.0
B5 B4 C7 58.71(15)
B5 B4 B1 60.35(16)
B5 B4 B3 108.2(2)
B5 B4 H4 122.0
C7 B5 B1 106.4(2)
C7 B5 B4 62.53(15)
C7 B5 H5 126.1
C7 B5 B6 99.27(18)
C7 B5 B11 53.55(14)
B1 B5 H5 121.1
B1 B5 B11 106.3(2)
B4 B5 B1 60.91(17)
B4 B5 H5 119.5
B4 B5 B6 108.1(2)
B4 B5 B11 106.8(2)
B6 B5 B1 60.64(16)
B6 B5 H5 124.8
B6 B5 B11 57.14(15)
B11 B5 H5 124.9
N1 B6 B1 137.6(2)
N1 B6 B2 138.5(2)
N1 B6 B5 111.0(2)
N1 B6 B10 109.5(2)
N1 B6 B11 97.70(19)
B1 B6 B2 61.33(16)
B1 B6 B10 111.5(2)
B5 B6 B1 59.94(16)
B5 B6 B2 109.6(2)
B5 B6 B10 114.20(19)
B10 B6 B2 59.42(16)
B11 B6 B1 110.17(19)
B11 B6 B2 108.21(19)
B11 B6 B5 62.71(16)
B11 B6 B10 62.39(16)
C8 B9 B2 105.3(2)
C8 B9 B3 60.06(16)
C8 B9 H9A 120.8(13)
C8 B9 H9B 92.2(11)
C8 B9 B10 106.8(2)
B2 B9 H9A 122.7(12)
B2 B9 H9B 98.1(11)
B2 B9 B10 58.72(16)
B3 B9 B2 59.07(16)
B3 B9 H9A 116.7(12)
B3 B9 H9B 131.8(11)
B3 B9 B10 107.4(2)
H9A B9 H9B 111.3(16)
B10 B9 H9A 126.3(12)
B10 B9 H9B 39.8(10)
B2 B10 B6 61.08(16)
B2 B10 B9 60.04(16)
B2 B10 H9B 109.7(13)
B2 B10 H10 116.3(12)
B2 B10 B11 104.8(2)
B6 B10 B9 104.28(19)
B6 B10 H9B 127.1(13)
B6 B10 H10 117.5(12)
B6 B10 B11 56.39(15)
B9 B10 H9B 50.2(12)
B9 B10 H10 128.9(13)
H9B B10 H10 112.7(18)
B11 B10 B9 100.12(19)
B11 B10 H9B 80.9(13)
B11 B10 H10 126.7(12)
O1 B11 C7 133.5(2)
O1 B11 B5 109.1(2)
O1 B11 B6 103.12(19)
O1 B11 B10 116.4(2)
C7 B11 B5 61.17(15)
C7 B11 B6 107.68(19)
C7 B11 B10 108.9(2)
B5 B11 B10 111.17(19)
B6 B11 B5 60.15(16)
B6 B11 B10 61.22(16)

loop_
_geom_bond_atom_site_label_1
_geom_bond_atom_site_label_2
_geom_bond_distance
O1 C20 1.312(3)
O1 B11 1.487(3)
N1 C20 1.317(3)
N1 B6 1.513(3)
N1 H1 0.830(10)
C7 C8 1.577(3)
C7 C12 1.529(3)
C7 B4 1.794(4)
C7 B5 1.727(4)
C7 B11 1.586(3)
C8 C19 1.530(3)
C8 B3 1.720(4)
C8 B4 1.708(4)
C8 B9 1.626(4)
C12 H12A 0.9700
C12 H12B 0.9700
C12 C13 1.508(4)
C13 C14 1.382(4)
C13 C18 1.396(4)
C14 H14 0.9300
C14 C15 1.390(4)
C15 H15 0.9300
C15 C16 1.379(5)
C16 H16 0.9300
C16 C17 1.385(4)
C17 H17 0.9300
C17 C18 1.389(4)
C18 C19 1.506(3)
C19 H19A 0.9700
C19 H19B 0.9700
C20 C21 1.464(3)
C21 C22 1.381(3)
C21 C26 1.388(3)
C22 H22 0.9300
C22 C23 1.386(3)
C23 H23 0.9300
C23 C24 1.371(4)
C24 H24 0.9300
C24 C25 1.370(4)
C25 H25 0.9300
C25 C26 1.377(3)
C26 H26 0.9300
B1 B2 1.826(4)
B1 B3 1.749(4)
B1 B4 1.767(4)
B1 B5 1.757(4)
B1 B6 1.770(4)
B1 H1A 1.021(9)
B2 H2 1.1000
B2 B3 1.776(4)
B2 B6 1.810(4)
B2 B9 1.805(4)
B2 B10 1.780(4)
B3 H3 1.1000
B3 B4 1.744(4)
B3 B9 1.798(4)
B4 H4 1.1000
B4 B5 1.728(4)
B5 H5 1.1000
B5 B6 1.748(4)
B5 B11 1.791(4)
B6 B10 1.782(4)
B6 B11 1.693(4)
B9 H9A 1.06(2)
B9 H9B 1.40(2)
B9 B10 1.826(4)
B10 H9B 1.17(3)
B10 H10 1.11(2)
B10 B11 1.801(4)

loop_
_geom_torsion_atom_site_label_1
_geom_torsion_atom_site_label_2
_geom_torsion_atom_site_label_3
_geom_torsion_atom_site_label_4
_geom_torsion
O1 C20 C21 C22 3.5(4)
O1 C20 C21 C26 -175.6(2)
N1 C20 C21 C22 -176.9(2)
N1 C20 C21 C26 4.1(4)
N1 B6 B10 B2 -135.5(2)
N1 B6 B10 B9 -178.66(19)
N1 B6 B10 B11 88.6(2)
N1 B6 B11 O1 5.0(2)
N1 B6 B11 C7 149.7(2)
N1 B6 B11 B5 109.7(2)
N1 B6 B11 B10 -108.1(2)
C7 C8 C19 C18 -42.6(3)
C7 C8 B3 B1 0.1(3)
C7 C8 B3 B2 64.4(2)
C7 C8 B3 B4 -42.1(2)
C7 C8 B3 B9 104.1(2)
C7 C8 B4 B1 96.1(2)
C7 C8 B4 B3 137.7(2)
C7 C8 B4 B5 33.85(17)
C7 C8 B9 B2 -67.1(2)
C7 C8 B9 B3 -106.5(2)
C7 C8 B9 B10 -5.7(3)
C7 C12 C13 C14 132.1(2)
C7 C12 C13 C18 -47.0(3)
C7 B4 B5 B1 130.7(2)
C7 B4 B5 B6 91.2(2)
C7 B4 B5 B11 31.07(17)
C7 B5 B6 N1 -122.6(2)
C7 B5 B6 B1 103.6(2)
C7 B5 B6 B2 66.2(2)
C7 B5 B6 B10 1.8(2)
C7 B5 B6 B11 -34.70(16)
C7 B5 B11 O1 -129.8(2)
C7 B5 B11 B6 135.7(2)
C7 B5 B11 B10 100.5(2)
C8 C7 C12 C13 45.7(3)
C8 C7 B4 B1 -98.0(2)
C8 C7 B4 B3 -36.54(18)
C8 C7 B4 B5 -140.5(2)
C8 C7 B5 B1 -7.9(2)
C8 C7 B5 B4 35.71(18)
C8 C7 B5 B6 -69.9(2)
C8 C7 B5 B11 -106.4(2)
C8 C7 B11 O1 -169.4(2)
C8 C7 B11 B5 101.1(2)
C8 C7 B11 B6 61.6(3)
C8 C7 B11 B10 -3.3(3)
C8 B3 B4 C7 33.62(16)
C8 B3 B4 B1 131.8(2)
C8 B3 B4 B5 94.4(2)
C8 B3 B9 B2 -134.4(2)
C8 B3 B9 B10 -99.7(2)
C8 B4 B5 C7 -31.58(16)
C8 B4 B5 B1 99.2(2)
C8 B4 B5 B6 59.7(2)
C8 B4 B5 B11 -0.5(2)
C8 B9 B10 B2 -98.0(2)
C8 B9 B10 B6 -54.2(2)
C8 B9 B10 B11 3.4(2)
C12 C7 C8 C19 -2.0(3)
C12 C7 C8 B3 145.9(2)
C12 C7 C8 B4 106.0(2)
C12 C7 C8 B9 -143.0(2)
C12 C7 B4 C8 -104.8(2)
C12 C7 B4 B1 157.2(2)
C12 C7 B4 B3 -141.3(2)
C12 C7 B4 B5 114.7(2)
C12 C7 B5 B1 -144.8(2)
C12 C7 B5 B4 -101.1(2)
C12 C7 B5 B6 153.3(2)
C12 C7 B5 B11 116.8(3)
C12 C7 B11 O1 -24.4(4)
C12 C7 B11 B5 -114.0(3)
C12 C7 B11 B6 -153.5(2)
C12 C7 B11 B10 141.7(2)
C12 C13 C14 C15 -179.7(2)
C12 C13 C18 C17 -179.3(2)
C12 C13 C18 C19 0.5(3)
C13 C14 C15 C16 -0.9(4)
C13 C18 C19 C8 45.5(3)
C14 C13 C18 C17 1.5(4)
C14 C13 C18 C19 -178.7(2)
C14 C15 C16 C17 1.6(5)
C15 C16 C17 C18 -0.7(5)
C16 C17 C18 C13 -0.9(4)
C16 C17 C18 C19 179.3(2)
C17 C18 C19 C8 -134.7(3)
C18 C13 C14 C15 -0.6(4)
C19 C8 B3 B1 144.7(2)
C19 C8 B3 B2 -151.0(2)
C19 C8 B3 B4 102.5(3)
C19 C8 B3 B9 -111.3(3)
C19 C8 B4 C7 106.6(2)
C19 C8 B4 B1 -157.3(2)
C19 C8 B4 B3 -115.7(2)
C19 C8 B4 B5 140.5(2)
C19 C8 B9 B2 154.7(2)
C19 C8 B9 B3 115.2(2)
C19 C8 B9 B10 -144.0(2)
C20 O1 B11 C7 -135.9(3)
C20 O1 B11 B5 -67.9(2)
C20 O1 B11 B6 -5.3(2)
C20 O1 B11 B10 58.9(3)
C20 N1 B6 B1 128.1(3)
C20 N1 B6 B2 -132.5(3)
C20 N1 B6 B5 60.1(3)
C20 N1 B6 B10 -66.9(3)
C20 N1 B6 B11 -3.6(3)
C20 C21 C22 C23 -178.2(3)
C20 C21 C26 C25 179.3(2)
C21 C22 C23 C24 -1.2(4)
C22 C21 C26 C25 0.3(4)
C22 C23 C24 C25 0.4(4)
C23 C24 C25 C26 0.7(4)
C24 C25 C26 C21 -1.1(4)
C26 C21 C22 C23 0.9(4)
B1 B2 B3 C8 -99.8(2)
B1 B2 B3 B4 -38.3(2)
B1 B2 B3 B9 -136.6(2)
B1 B2 B6 N1 -130.7(3)
B1 B2 B6 B5 36.80(19)
B1 B2 B6 B10 144.0(2)
B1 B2 B6 B11 103.5(2)
B1 B2 B9 C8 -2.6(3)
B1 B2 B9 B3 37.31(18)
B1 B2 B9 B10 -103.3(2)
B1 B2 B10 B6 -31.95(19)
B1 B2 B10 B9 98.1(2)
B1 B2 B10 B11 4.9(3)
B1 B3 B4 C7 -98.2(2)
B1 B3 B4 C8 -131.8(2)
B1 B3 B4 B5 -37.38(19)
B1 B3 B9 C8 94.2(2)
B1 B3 B9 B2 -40.2(2)
B1 B3 B9 B10 -5.6(3)
B1 B4 B5 C7 -130.7(2)
B1 B4 B5 B6 -39.50(19)
B1 B4 B5 B11 -99.7(2)
B1 B5 B6 N1 133.8(2)
B1 B5 B6 B2 -37.40(19)
B1 B5 B6 B10 -101.8(2)
B1 B5 B6 B11 -138.3(2)
B1 B5 B11 O1 131.6(2)
B1 B5 B11 C7 -98.5(2)
B1 B5 B11 B6 37.14(19)
B1 B5 B11 B10 2.0(3)
B1 B6 B10 B2 33.7(2)
B1 B6 B10 B9 -9.5(3)
B1 B6 B10 B11 -102.2(2)
B1 B6 B11 O1 -142.5(2)
B1 B6 B11 C7 2.2(3)
B1 B6 B11 B5 -37.81(19)
B1 B6 B11 B10 104.4(2)
B2 B1 B3 C8 97.0(2)
B2 B1 B3 B4 138.3(2)
B2 B1 B3 B9 39.44(19)
B2 B1 B4 C7 59.8(2)
B2 B1 B4 C8 4.7(2)
B2 B1 B4 B3 -36.92(19)
B2 B1 B4 B5 101.5(2)
B2 B1 B5 C7 -54.9(2)
B2 B1 B5 B4 -99.4(2)
B2 B1 B5 B6 36.71(19)
B2 B1 B5 B11 1.1(3)
B2 B1 B6 N1 131.8(3)
B2 B1 B6 B5 -139.3(2)
B2 B1 B6 B10 -32.99(19)
B2 B1 B6 B11 -100.3(2)
B2 B3 B4 C7 -59.1(2)
B2 B3 B4 C8 -92.8(2)
B2 B3 B4 B1 39.1(2)
B2 B3 B4 B5 1.7(3)
B2 B3 B9 C8 134.4(2)
B2 B3 B9 B10 34.67(19)
B2 B6 B10 B9 -43.17(18)
B2 B6 B10 B11 -136.0(2)
B2 B6 B11 O1 152.16(19)
B2 B6 B11 C7 -63.2(2)
B2 B6 B11 B5 -103.2(2)
B2 B6 B11 B10 39.06(19)
B2 B9 B10 B6 43.72(18)
B2 B9 B10 B11 101.4(2)
B2 B10 B11 O1 -130.0(2)
B2 B10 B11 C7 61.3(2)
B2 B10 B11 B5 -4.3(3)
B2 B10 B11 B6 -39.02(18)
B3 C8 C19 C18 173.1(2)
B3 C8 B4 C7 -137.7(2)
B3 C8 B4 B1 -41.61(18)
B3 C8 B4 B5 -103.8(2)
B3 C8 B9 B2 39.45(18)
B3 C8 B9 B10 100.8(2)
B3 B1 B2 B6 -135.2(2)
B3 B1 B2 B9 -38.31(19)
B3 B1 B2 B10 -102.8(2)
B3 B1 B4 C7 96.7(2)
B3 B1 B4 C8 41.61(18)
B3 B1 B4 B5 138.4(2)
B3 B1 B5 C7 7.9(3)
B3 B1 B5 B4 -36.6(2)
B3 B1 B5 B6 99.4(2)
B3 B1 B5 B11 63.8(2)
B3 B1 B6 N1 171.1(3)
B3 B1 B6 B2 39.26(19)
B3 B1 B6 B5 -100.0(2)
B3 B1 B6 B10 6.3(3)
B3 B1 B6 B11 -61.0(3)
B3 B2 B6 N1 -168.7(3)
B3 B2 B6 B1 -37.98(18)
B3 B2 B6 B5 -1.2(3)
B3 B2 B6 B10 106.0(2)
B3 B2 B6 B11 65.5(2)
B3 B2 B9 C8 -39.93(18)
B3 B2 B9 B10 -140.6(2)
B3 B2 B10 B6 -94.0(2)
B3 B2 B10 B9 36.0(2)
B3 B2 B10 B11 -57.2(3)
B3 B4 B5 C7 -93.6(2)
B3 B4 B5 B1 37.13(19)
B3 B4 B5 B6 -2.4(3)
B3 B4 B5 B11 -62.5(2)
B3 B9 B10 B2 -34.81(19)
B3 B9 B10 B6 8.9(2)
B3 B9 B10 B11 66.6(2)
B4 C7 C8 C19 -107.9(2)
B4 C7 C8 B3 39.97(19)
B4 C7 C8 B9 111.0(2)
B4 C7 C12 C13 112.9(2)
B4 C7 B5 B1 -43.64(18)
B4 C7 B5 B6 -105.6(2)
B4 C7 B5 B11 -142.1(2)
B4 C7 B11 O1 124.5(3)
B4 C7 B11 B5 34.89(19)
B4 C7 B11 B6 -4.6(3)
B4 C7 B11 B10 -69.4(2)
B4 C8 C19 C18 -116.2(2)
B4 C8 B3 B1 42.18(19)
B4 C8 B3 B2 106.5(2)
B4 C8 B3 B9 146.2(2)
B4 C8 B9 B2 6.3(3)
B4 C8 B9 B3 -33.2(2)
B4 C8 B9 B10 67.6(3)
B4 B1 B2 B3 36.90(19)
B4 B1 B2 B6 -98.3(2)
B4 B1 B2 B9 -1.4(3)
B4 B1 B2 B10 -65.9(3)
B4 B1 B3 C8 -41.30(18)
B4 B1 B3 B2 -138.3(2)
B4 B1 B3 B9 -98.8(2)
B4 B1 B5 C7 44.48(18)
B4 B1 B5 B6 136.1(2)
B4 B1 B5 B11 100.5(2)
B4 B1 B6 N1 -126.8(3)
B4 B1 B6 B2 101.3(2)
B4 B1 B6 B5 -37.97(19)
B4 B1 B6 B10 68.3(2)
B4 B1 B6 B11 1.0(3)
B4 B3 B9 C8 29.90(19)
B4 B3 B9 B2 -104.5(2)
B4 B3 B9 B10 -69.8(2)
B4 B5 B6 N1 173.4(2)
B4 B5 B6 B1 39.62(19)
B4 B5 B6 B2 2.2(3)
B4 B5 B6 B10 -62.2(3)
B4 B5 B6 B11 -98.7(2)
B4 B5 B11 O1 -164.52(19)
B4 B5 B11 C7 -34.70(18)
B4 B5 B11 B6 101.0(2)
B4 B5 B11 B10 65.8(2)
B5 C7 C8 C19 -142.9(2)
B5 C7 C8 B3 5.0(3)
B5 C7 C8 B4 -34.99(18)
B5 C7 C8 B9 76.0(2)
B5 C7 C12 C13 -179.6(2)
B5 C7 B4 C8 140.5(2)
B5 C7 B4 B1 42.56(18)
B5 C7 B4 B3 104.0(2)
B5 C7 B11 O1 89.6(3)
B5 C7 B11 B6 -39.48(19)
B5 C7 B11 B10 -104.3(2)
B5 B1 B2 B3 98.9(2)
B5 B1 B2 B6 -36.28(19)
B5 B1 B2 B9 60.6(2)
B5 B1 B2 B10 -3.9(3)
B5 B1 B3 C8 -5.0(3)
B5 B1 B3 B2 -101.9(2)
B5 B1 B3 B4 36.31(19)
B5 B1 B3 B9 -62.5(3)
B5 B1 B4 C7 -41.68(17)
B5 B1 B4 C8 -96.8(2)
B5 B1 B4 B3 -138.4(2)
B5 B1 B6 N1 -88.9(3)
B5 B1 B6 B2 139.3(2)
B5 B1 B6 B10 106.3(2)
B5 B1 B6 B11 39.0(2)
B5 B6 B10 B2 99.3(2)
B5 B6 B10 B9 56.1(2)
B5 B6 B10 B11 -36.65(19)
B5 B6 B11 O1 -104.7(2)
B5 B6 B11 C7 39.96(19)
B5 B6 B11 B10 142.2(2)
B6 N1 C20 O1 0.5(3)
B6 N1 C20 C21 -179.1(2)
B6 B1 B2 B3 135.2(2)
B6 B1 B2 B9 96.9(2)
B6 B1 B2 B10 32.42(19)
B6 B1 B3 C8 57.3(2)
B6 B1 B3 B2 -39.69(18)
B6 B1 B3 B4 98.6(2)
B6 B1 B3 B9 -0.3(3)
B6 B1 B4 C7 -3.4(2)
B6 B1 B4 C8 -58.5(2)
B6 B1 B4 B3 -100.1(2)
B6 B1 B4 B5 38.29(19)
B6 B1 B5 C7 -91.6(2)
B6 B1 B5 B4 -136.1(2)
B6 B1 B5 B11 -35.59(18)
B6 B2 B3 C8 -61.7(2)
B6 B2 B3 B1 38.05(18)
B6 B2 B3 B4 -0.3(3)
B6 B2 B3 B9 -98.6(2)
B6 B2 B9 C8 57.8(2)
B6 B2 B9 B3 97.8(2)
B6 B2 B9 B10 -42.81(18)
B6 B2 B10 B9 130.1(2)
B6 B2 B10 B11 36.80(18)
B6 B5 B11 O1 94.5(2)
B6 B5 B11 C7 -135.7(2)
B6 B5 B11 B10 -35.16(19)
B6 B10 B11 O1 -91.0(2)
B6 B10 B11 C7 100.3(2)
B6 B10 B11 B5 34.74(19)
B9 C8 C19 C18 94.7(3)
B9 C8 B3 B1 -104.0(2)
B9 C8 B3 B2 -39.67(19)
B9 C8 B3 B4 -146.2(2)
B9 C8 B4 C7 -103.2(2)
B9 C8 B4 B1 -7.2(3)
B9 C8 B4 B3 34.5(2)
B9 C8 B4 B5 -69.4(2)
B9 B2 B3 C8 36.87(18)
B9 B2 B3 B1 136.6(2)
B9 B2 B3 B4 98.3(2)
B9 B2 B6 N1 129.1(3)
B9 B2 B6 B1 -100.2(2)
B9 B2 B6 B5 -63.4(2)
B9 B2 B6 B10 43.74(18)
B9 B2 B6 B11 3.3(3)
B9 B2 B10 B6 -130.1(2)
B9 B2 B10 B11 -93.3(2)
B9 B3 B4 C7 5.2(2)
B9 B3 B4 C8 -28.44(18)
B9 B3 B4 B1 103.4(2)
B9 B3 B4 B5 66.0(3)
B9 B10 B11 O1 168.5(2)
B9 B10 B11 C7 -0.2(2)
B9 B10 B11 B5 -65.8(2)
B9 B10 B11 B6 -100.5(2)
B10 B2 B3 C8 0.4(3)
B10 B2 B3 B1 100.2(2)
B10 B2 B3 B4 61.8(3)
B10 B2 B3 B9 -36.4(2)
B10 B2 B6 N1 85.3(3)
B10 B2 B6 B1 -144.0(2)
B10 B2 B6 B5 -107.2(2)
B10 B2 B6 B11 -40.43(19)
B10 B2 B9 C8 100.7(2)
B10 B2 B9 B3 140.6(2)
B10 B6 B11 O1 113.1(2)
B10 B6 B11 C7 -102.3(2)
B10 B6 B11 B5 -142.2(2)
B11 O1 C20 N1 3.4(3)
B11 O1 C20 C21 -176.9(2)
B11 C7 C8 C19 146.9(2)
B11 C7 C8 B3 -65.2(3)
B11 C7 C8 B4 -105.1(2)
B11 C7 C8 B9 5.9(3)
B11 C7 C12 C13 -98.6(3)
B11 C7 B4 C8 103.1(2)
B11 C7 B4 B1 5.1(3)
B11 C7 B4 B3 66.6(2)
B11 C7 B4 B5 -37.4(2)
B11 C7 B5 B1 98.5(2)
B11 C7 B5 B4 142.1(2)
B11 C7 B5 B6 36.48(17)
B11 B5 B6 N1 -87.9(2)
B11 B5 B6 B1 138.3(2)
B11 B5 B6 B2 100.9(2)
B11 B5 B6 B10 36.5(2)
B11 B6 B10 B2 136.0(2)
B11 B6 B10 B9 92.8(2)
